data_7011765
loop_
_publ_author_name
'Jean-Claude Berthet'
'Yannick Miquel'
'Peter B. Iveson'
'Martine Nierlich'
'Pierre Thu\'ery'
'Charles Madic'
'Michel Ephritikhine'

_publ_section_title
;
 The affinity and selectivity of terdentate nitrogen ligands towards
 trivalent lanthanide and uranium ions viewed from the crystal
 structures of the 1 &#x2236; 3 complexes
;
_journal_issue 16
_journal_name_full 'J. Chem. Soc., Dalton Trans.'
_journal_page_first 3265
_journal_page_last 3272
_journal_paper_doi 10.1039/b203725d
_journal_year 2002
_chemical_formula_sum 'C51 H42 Ce I3 N12'
_chemical_formula_weight 1343.79
_space_group_IT_number 155
_symmetry_cell_setting trigonal
_symmetry_space_group_name_Hall 'R 3 2"'
_symmetry_space_group_name_H-M 'R 3 2 :H'
_atom_sites_solution_hydrogens geom
_atom_sites_solution_primary direct
_atom_sites_solution_secondary difmap
_audit_creation_method SHELXL-97
_cell_angle_alpha 90.00
_cell_angle_beta 90.00
_cell_angle_gamma 120.00
_cell_formula_units_Z 3
_cell_length_a 12.6180(18)
_cell_length_b 12.6180(18)
_cell_length_c 27.903(6)
_cell_measurement_reflns_used 7985
_cell_measurement_temperature 123(2)
_cell_measurement_theta_max 25
_cell_measurement_theta_min 2
_cell_volume 3847.4(11)
_computing_cell_refinement 'DENZO(Otwinowski& Minor,1997)'
_computing_data_collection 'DENZO(Otwinowski& Minor,1997)'
_computing_data_reduction 'DENZO(Otwinowski& Minor,1997)'
_computing_molecular_graphics 'SHELXTL (Sheldrick,1997)'
_computing_publication_material 'SHELXTL (Sheldrick,1997)'
_computing_structure_refinement 'SHELXL-93 (Sheldrick, 1990)'
_computing_structure_solution 'SHELXS-86 (Sheldrick, 1990)'
_diffrn_ambient_temperature 123(2)
_diffrn_measured_fraction_theta_full 0.930
_diffrn_measured_fraction_theta_max 0.930
_diffrn_measurement_device 'Nonius Kappa CCD diffractometer'
_diffrn_measurement_method '\f rotation scans with 2\%steps'
_diffrn_radiation_monochromator graphite
_diffrn_radiation_source 'fine-focus sealed tube'
_diffrn_radiation_type MoK\a
_diffrn_radiation_wavelength 0.71073
_diffrn_reflns_av_R_equivalents 0.0253
_diffrn_reflns_av_sigmaI/netI 0.0358
_diffrn_reflns_limit_h_max 14
_diffrn_reflns_limit_h_min -14
_diffrn_reflns_limit_k_max 12
_diffrn_reflns_limit_k_min -12
_diffrn_reflns_limit_l_max 32
_diffrn_reflns_limit_l_min -31
_diffrn_reflns_number 7985
_diffrn_reflns_theta_full 24.69
_diffrn_reflns_theta_max 24.69
_diffrn_reflns_theta_min 3.23
_diffrn_standards_number 0
_exptl_absorpt_coefficient_mu 2.740
_exptl_absorpt_correction_T_max 0.801
_exptl_absorpt_correction_T_min 0.610
_exptl_absorpt_correction_type empirical
_exptl_absorpt_process_details 'MULABS in PLATON;Spek,1998'
_exptl_crystal_colour yellow
_exptl_crystal_density_diffrn 1.740
_exptl_crystal_density_method 'not measured'
_exptl_crystal_description irregular
_exptl_crystal_F_000 1947
_exptl_crystal_size_max 0.200
_exptl_crystal_size_mid 0.150
_exptl_crystal_size_min 0.100
_refine_diff_density_max 0.807
_refine_diff_density_min -0.825
_refine_diff_density_rms 0.108
_refine_ls_abs_structure_details 'Flack H D (1983), Acta Cryst. A39, 876-881'
_refine_ls_abs_structure_Flack 0.00
_refine_ls_extinction_method none
_refine_ls_goodness_of_fit_ref 1.029
_refine_ls_hydrogen_treatment mixed
_refine_ls_matrix_type full
_refine_ls_number_parameters 108
_refine_ls_number_reflns 1362
_refine_ls_number_restraints 0
_refine_ls_restrained_S_all 1.029
_refine_ls_R_factor_all 0.0349
_refine_ls_R_factor_gt 0.0333
_refine_ls_shift/su_max 0.000
_refine_ls_shift/su_mean 0.000
_refine_ls_structure_factor_coef Fsqd
_refine_ls_weighting_details 'calc w=1/[\s^2^(Fo^2^)+(0.0468P)^2^+26.9124P] where P=(Fo^2^+2Fc^2^)/3'
_refine_ls_weighting_scheme calc
_refine_ls_wR_factor_gt 0.0815
_refine_ls_wR_factor_ref 0.0828
_reflns_number_gt 1316
_reflns_number_total 1362
_reflns_threshold_expression >2sigma(I)
_cod_data_source_file b203725d.txt
_cod_data_source_block 2.3MeCN
_cod_original_sg_symbol_H-M R32
_cod_database_code 7011765

loop_
_symmetry_equiv_pos_as_xyz
'x, y, z'
'-y, x-y, z'
'-x+y, -x, z'
'y, x, -z'
'x-y, -y, -z'
'-x, -x+y, -z'
'x+2/3, y+1/3, z+1/3'
'-y+2/3, x-y+1/3, z+1/3'
'-x+y+2/3, -x+1/3, z+1/3'
'y+2/3, x+1/3, -z+1/3'
'x-y+2/3, -y+1/3, -z+1/3'
'-x+2/3, -x+y+1/3, -z+1/3'
'x+1/3, y+2/3, z+2/3'
'-y+1/3, x-y+2/3, z+2/3'
'-x+y+1/3, -x+2/3, z+2/3'
'y+1/3, x+2/3, -z+2/3'
'x-y+1/3, -y+2/3, -z+2/3'
'-x+1/3, -x+y+2/3, -z+2/3'

loop_
_atom_site_label
_atom_site_type_symbol
_atom_site_fract_x
_atom_site_fract_y
_atom_site_fract_z
_atom_site_U_iso_or_equiv
_atom_site_adp_type
_atom_site_occupancy
_atom_site_symmetry_multiplicity
_atom_site_calc_flag
_atom_site_refinement_flags
_atom_site_disorder_assembly
_atom_site_disorder_group
Ce Ce 0.6667 0.3333 0.8333 0.0180(2) Uani 1 6 d S . .
I I 1.0000 0.30898(6) 1.0000 0.0415(2) Uani 1 2 d S . .
N1 N 0.6879(6) 0.1818(5) 0.89289(18) 0.0323(13) Uani 1 1 d . . .
N2 N 0.8786(6) 0.3333 0.8333 0.0202(15) Uani 1 2 d S . .
C1 C 0.5959(7) 0.1060(7) 0.9204(2) 0.0348(15) Uani 1 1 d . . .
H1A H 0.5355 0.1253 0.9276 0.042 Uiso 1 1 calc R . .
C2 C 0.5848(8) -0.0006(7) 0.9391(3) 0.0393(17) Uani 1 1 d . . .
H2A H 0.5177 -0.0508 0.9582 0.047 Uiso 1 1 calc R . .
C3 C 0.6694(7) -0.0327(6) 0.9301(3) 0.0357(16) Uani 1 1 d . . .
H3A H 0.6602 -0.1061 0.9416 0.043 Uiso 1 1 calc R . .
C4 C 0.7735(8) 0.0486(8) 0.9026(3) 0.0424(18) Uani 1 1 d . . .
H4A H 0.8361 0.0316 0.8967 0.051 Uiso 1 1 calc R . .
C5 C 0.7792(7) 0.1554(7) 0.8845(2) 0.0338(15) Uani 1 1 d . . .
C6 C 0.8880(6) 0.2465(6) 0.8576(2) 0.0309(15) Uani 1 1 d . . .
C7 C 0.9978(7) 0.2456(9) 0.8585(3) 0.046(2) Uani 1 1 d . . .
H7A H 1.0042 0.1863 0.8760 0.055 Uiso 1 1 calc R . .
C8 C 1.0969(8) 0.3333 0.8333 0.048(3) Uani 1 2 d S . .
H8A H 1.1706 0.3333 0.8333 0.058 Uiso 1 2 calc SR . .
C9 C 1.0000 0.0000 0.9728(6) 0.051(3) Uani 1 3 d S . .
N3 N 1.0000 0.0000 0.9278(9) 0.050(5) Uani 0.50 3 d SP . .
N4B N 1.0000 0.0000 0.8212(17) 0.068(8) Uani 0.50 3 d SP . .
C11 C 1.0000 0.0000 0.7859(13) 0.102(9) Uani 1 3 d S . .
C10 C 1.0000 0.0000 0.739(2) 0.141(17) Uani 1 3 d S . .
N4A N 1.0000 0.0000 0.6913(10) 0.058(7) Uani 0.50 3 d SP . .

loop_
_atom_site_aniso_label
_atom_site_aniso_U_11
_atom_site_aniso_U_22
_atom_site_aniso_U_33
_atom_site_aniso_U_23
_atom_site_aniso_U_13
_atom_site_aniso_U_12
Ce 0.0179(3) 0.0179(3) 0.0184(4) 0.000 0.000 0.00893(13)
I 0.0497(5) 0.0423(3) 0.0351(4) -0.00210(16) -0.0042(3) 0.0248(2)
N1 0.048(4) 0.036(3) 0.024(3) 0.000(2) -0.001(2) 0.030(3)
N2 0.020(3) 0.018(3) 0.022(3) -0.002(3) -0.0008(14) 0.0088(17)
C1 0.042(4) 0.033(4) 0.034(3) 0.005(3) 0.000(3) 0.023(3)
C2 0.041(4) 0.035(4) 0.038(4) -0.001(3) -0.004(3) 0.016(4)
C3 0.037(4) 0.031(4) 0.039(4) 0.006(3) -0.004(3) 0.018(4)
C4 0.050(5) 0.035(4) 0.051(4) 0.008(3) 0.002(4) 0.028(4)
C5 0.038(4) 0.039(4) 0.029(3) -0.001(3) -0.004(3) 0.023(3)
C6 0.031(4) 0.040(4) 0.027(3) -0.001(3) 0.001(3) 0.021(3)
C7 0.042(4) 0.069(6) 0.035(4) 0.013(4) -0.001(3) 0.034(4)
C8 0.034(4) 0.082(9) 0.046(6) 0.021(6) 0.010(3) 0.041(5)
C9 0.043(5) 0.043(5) 0.067(10) 0.000 0.000 0.021(2)
N3 0.050(8) 0.050(8) 0.051(14) 0.000 0.000 0.025(4)
N4B 0.057(11) 0.057(11) 0.09(2) 0.000 0.000 0.029(6)
C11 0.105(14) 0.105(14) 0.097(18) 0.000 0.000 0.052(7)
C10 0.057(9) 0.057(9) 0.31(6) 0.000 0.000 0.029(5)
N4A 0.065(12) 0.065(12) 0.045(14) 0.000 0.000 0.032(6)

loop_
_atom_type_symbol
_atom_type_description
_atom_type_scat_dispersion_real
_atom_type_scat_dispersion_imag
_atom_type_scat_source
C C 0.0033 0.0016 'International Tables Vol C Tables 4.2.6.8 and 6.1.1.4'
H H 0.0000 0.0000 'International Tables Vol C Tables 4.2.6.8 and 6.1.1.4'
N N 0.0061 0.0033 'International Tables Vol C Tables 4.2.6.8 and 6.1.1.4'
I I -0.4742 1.8119 'International Tables Vol C Tables 4.2.6.8 and 6.1.1.4'
Ce Ce -0.2486 2.6331 'International Tables Vol C Tables 4.2.6.8 and 6.1.1.4'

loop_
_geom_angle_atom_site_label_1
_geom_angle_atom_site_label_2
_geom_angle_atom_site_label_3
_geom_angle
_geom_angle_site_symmetry_1
_geom_angle_site_symmetry_3
_geom_angle_publ_flag
N1 Ce N1 78.7(2) 18_656 . ?
N1 Ce N1 84.73(17) 18_656 16_546 ?
N1 Ce N1 143.8(3) . 16_546 ?
N1 Ce N1 84.72(17) 18_656 17_556 ?
N1 Ce N1 124.9(3) . 17_556 ?
N1 Ce N1 84.73(17) 16_546 17_556 ?
N1 Ce N1 143.8(3) 18_656 2_655 ?
N1 Ce N1 84.73(17) . 2_655 ?
N1 Ce N1 124.9(3) 16_546 2_655 ?
N1 Ce N1 78.7(2) 17_556 2_655 ?
N1 Ce N1 124.9(3) 18_656 3_665 ?
N1 Ce N1 84.73(17) . 3_665 ?
N1 Ce N1 78.7(2) 16_546 3_665 ?
N1 Ce N1 143.8(3) 17_556 3_665 ?
N1 Ce N1 84.73(17) 2_655 3_665 ?
N1 Ce N2 71.90(13) 18_656 . ?
N1 Ce N2 62.45(13) . . ?
N1 Ce N2 140.63(11) 16_546 . ?
N1 Ce N2 62.45(13) 17_556 . ?
N1 Ce N2 71.90(13) 2_655 . ?
N1 Ce N2 140.63(11) 3_665 . ?
N1 Ce N2 62.45(13) 18_656 3_665 ?
N1 Ce N2 71.90(13) . 3_665 ?
N1 Ce N2 71.90(13) 16_546 3_665 ?
N1 Ce N2 140.63(12) 17_556 3_665 ?
N1 Ce N2 140.64(12) 2_655 3_665 ?
N1 Ce N2 62.45(13) 3_665 3_665 ?
N2 Ce N2 119.999(2) . 3_665 ?
N1 Ce N2 140.63(11) 18_656 2_655 ?
N1 Ce N2 140.64(11) . 2_655 ?
N1 Ce N2 62.45(13) 16_546 2_655 ?
N1 Ce N2 71.90(13) 17_556 2_655 ?
N1 Ce N2 62.45(13) 2_655 2_655 ?
N1 Ce N2 71.90(13) 3_665 2_655 ?
N2 Ce N2 119.999(5) . 2_655 ?
N2 Ce N2 120.002(2) 3_665 2_655 ?
C1 N1 C5 117.7(6) . . ?
C6 N2 C6 120.4(8) 17_556 . ?
N1 C1 C2 123.3(7) . . ?
C3 C2 C1 121.0(8) . . ?
C2 C3 C4 118.1(7) . . ?
C5 C4 C3 118.2(7) . . ?
N1 C5 C4 121.7(7) . . ?
N1 C5 C6 117.6(6) . . ?
C4 C5 C6 120.6(7) . . ?
N2 C6 C7 120.8(7) . . ?
N2 C6 C5 117.6(6) . . ?
C7 C6 C5 121.6(7) . . ?
C8 C7 C6 119.4(8) . . ?
C7 C8 C7 119.2(10) 17_556 . ?
N3 C9 C9 179.999(12) . 4_647 ?
N4B C11 C10 180.00(3) . . ?
C11 C10 N4A 180.000(16) . . ?

loop_
_geom_bond_atom_site_label_1
_geom_bond_atom_site_label_2
_geom_bond_distance
_geom_bond_site_symmetry_2
_geom_bond_publ_flag
Ce N1 2.646(5) 18_656 ?
Ce N1 2.646(5) . ?
Ce N1 2.646(5) 16_546 ?
Ce N1 2.646(5) 17_556 ?
Ce N1 2.646(5) 2_655 ?
Ce N1 2.646(5) 3_665 ?
Ce N2 2.674(7) . ?
Ce N2 2.674(7) 3_665 ?
Ce N2 2.674(7) 2_655 ?
N1 C1 1.321(9) . ?
N1 C5 1.370(9) . ?
N2 C6 1.343(8) 17_556 ?
N2 C6 1.343(8) . ?
C1 C2 1.383(11) . ?
C2 C3 1.342(11) . ?
C3 C4 1.421(12) . ?
C4 C5 1.407(11) . ?
C5 C6 1.481(10) . ?
C6 C7 1.391(11) . ?
C7 C8 1.378(10) . ?
C8 C7 1.378(10) 17_556 ?
C9 N3 1.25(3) . ?
C9 C9 1.52(3) 4_647 ?
N4B C11 0.99(4) . ?
C11 C10 1.30(6) . ?
C10 N4A 1.34(6) . ?
